data_4122827
loop_
_publ_author_name
'Guo, Yuexin'
'Feng, Xiao'
'Han, Tianyu'
'Wang, Shan'
'Lin, Zhengguo'
'Dong, Yuping'
'Wang, Bo'

_publ_section_title
;
 Tuning the luminescence of metal-organic frameworks for detection of
 energetic heterocyclic compounds.
;
_journal_issue 44
_journal_name_full 'Journal of the American Chemical Society'
_journal_page_first 15485
_journal_page_last 15488
_journal_paper_doi 10.1021/ja508962m
_journal_volume 136
_journal_year 2014
_chemical_formula_sum 'C36 H34 N2 Ni O6'
_chemical_formula_weight 649.34
_chemical_name_systematic
; 
 ? 
;
_space_group_IT_number 2
_symmetry_space_group_name_Hall '-P 1'
_symmetry_space_group_name_H-M 'P -1'
_atom_sites_solution_hydrogens geom
_atom_sites_solution_primary direct
_atom_sites_solution_secondary difmap
_audit_creation_method SHELXL-97
_cell_angle_alpha 97.67(3)
_cell_angle_beta 96.82(3)
_cell_angle_gamma 96.00(3)
_cell_formula_units_Z 1
_cell_length_a 6.0000(12)
_cell_length_b 7.0000(14)
_cell_length_c 17.544(3)
_cell_measurement_temperature 153(2)
_cell_volume 719.6(3)
_computing_structure_refinement 'SHELXL-97 (Sheldrick, 2008)'
_computing_structure_solution 'SHELXS-97 (Sheldrick, 2008)'
_diffrn_ambient_temperature 153(2)
_diffrn_measured_fraction_theta_full 0.996
_diffrn_measured_fraction_theta_max 0.996
_diffrn_radiation_monochromator graphite
_diffrn_radiation_source 'fine-focus sealed tube'
_diffrn_radiation_type MoK\a
_diffrn_radiation_wavelength 0.71073
_diffrn_reflns_av_R_equivalents 0.0195
_diffrn_reflns_av_sigmaI/netI 0.0220
_diffrn_reflns_limit_h_max 7
_diffrn_reflns_limit_h_min -7
_diffrn_reflns_limit_k_max 8
_diffrn_reflns_limit_k_min -8
_diffrn_reflns_limit_l_max 20
_diffrn_reflns_limit_l_min -20
_diffrn_reflns_number 7013
_diffrn_reflns_theta_full 25.01
_diffrn_reflns_theta_max 25.01
_diffrn_reflns_theta_min 2.36
_exptl_absorpt_coefficient_mu 0.728
_exptl_absorpt_correction_T_max 0.9645
_exptl_absorpt_correction_T_min 0.8277
_exptl_absorpt_correction_type multi-scan
_exptl_crystal_density_diffrn 1.498
_exptl_crystal_density_method 'not measured'
_exptl_crystal_F_000 340
_exptl_crystal_size_max 0.27
_exptl_crystal_size_mid 0.11
_exptl_crystal_size_min 0.05
_refine_diff_density_max 0.331
_refine_diff_density_min -0.338
_refine_diff_density_rms 0.057
_refine_ls_extinction_method none
_refine_ls_goodness_of_fit_ref 1.080
_refine_ls_hydrogen_treatment mixed
_refine_ls_matrix_type full
_refine_ls_number_parameters 207
_refine_ls_number_reflns 2538
_refine_ls_number_restraints 0
_refine_ls_restrained_S_all 1.080
_refine_ls_R_factor_all 0.0320
_refine_ls_R_factor_gt 0.0294
_refine_ls_shift/su_max 0.000
_refine_ls_shift/su_mean 0.000
_refine_ls_structure_factor_coef Fsqd
_refine_ls_weighting_details 'calc w=1/[\s^2^(Fo^2^)+(0.0384P)^2^+0.4449P] where P=(Fo^2^+2Fc^2^)/3'
_refine_ls_weighting_scheme calc
_refine_ls_wR_factor_gt 0.0745
_refine_ls_wR_factor_ref 0.0758
_reflns_number_gt 2362
_reflns_number_total 2538
_reflns_threshold_expression >2sigma(I)
_cod_data_source_file ja508962m_si_003.cif
_cod_data_source_block lzg
_cod_depositor_comments
;
The following automatic conversions were performed:

'_exptl_absorpt_correction_type' value 'Multi-scan' changed to
'multi-scan' according to
/home/saulius/struct/COD-crude-data--automatic-downloads/rss-feeds/ACS/lib/dictionaries/cif_core.dic
dictionary named 'cif_core.dic' version 2.4.2 from 2011-04-26.

Automatic conversion script
Id: cif_fix_values 2827 2014-09-09 07:05:25Z andrius 

 Adding full bibliography for 4122826--4122828.cif.
;
_cod_original_cell_volume 719.6(2)
_cod_original_sg_symbol_H-M P-1
_cod_database_code 4122827

loop_
_symmetry_equiv_pos_as_xyz
'x, y, z'
'-x, -y, -z'

loop_
_atom_site_label
_atom_site_type_symbol
_atom_site_fract_x
_atom_site_fract_y
_atom_site_fract_z
_atom_site_U_iso_or_equiv
_atom_site_adp_type
_atom_site_occupancy
_atom_site_symmetry_multiplicity
_atom_site_calc_flag
_atom_site_refinement_flags
C1 C 0.8074(3) 0.9483(3) 0.32264(11) 0.0159(4) Uani 1 1 d .
H1 H 0.7289 1.0348 0.3528 0.019 Uiso 1 1 calc R
C5 C 1.1311(3) 0.7999(3) 0.30402(11) 0.0162(4) Uani 1 1 d .
H5 H 1.2820 0.7804 0.3214 0.019 Uiso 1 1 calc R
C4 C 1.0212(3) 0.6947(3) 0.23454(11) 0.0160(4) Uani 1 1 d .
H4 H 1.0982 0.6056 0.2050 0.019 Uiso 1 1 calc R
C3 C 0.8037(3) 0.7181(2) 0.20841(10) 0.0129(4) Uani 1 1 d .
C2 C 0.6970(3) 0.8424(3) 0.25384(11) 0.0152(4) Uani 1 1 d .
H2 H 0.5434 0.8566 0.2379 0.018 Uiso 1 1 calc R
C15 C 0.6871(3) 0.6246(2) 0.13006(11) 0.0130(4) Uani 1 1 d .
C13 C 1.5220(3) 1.2503(3) 0.46219(12) 0.0205(4) Uani 1 1 d .
H13 H 1.5237 1.2069 0.5113 0.025 Uiso 1 1 calc R
C12 C 1.6941(4) 1.3745(3) 0.44877(14) 0.0296(5) Uani 1 1 d .
H12 H 1.8177 1.4198 0.4884 0.036 Uiso 1 1 calc R
C11 C 1.6906(4) 1.4356(3) 0.37781(15) 0.0351(6) Uani 1 1 d .
H11 H 1.8127 1.5237 0.3686 0.042 Uiso 1 1 calc R
C10 C 1.5144(4) 1.3722(3) 0.31977(15) 0.0355(6) Uani 1 1 d .
H10 H 1.5146 1.4162 0.2708 0.043 Uiso 1 1 calc R
C9 C 1.3416(4) 1.2475(3) 0.33239(12) 0.0256(5) Uani 1 1 d .
H9 H 1.2197 1.2021 0.2922 0.031 Uiso 1 1 calc R
C8 C 1.3411(3) 1.1852(3) 0.40402(11) 0.0168(4) Uani 1 1 d .
C7 C 1.1518(3) 1.0568(3) 0.41807(11) 0.0153(4) Uani 1 1 d .
C6 C 1.0275(3) 0.9304(3) 0.34778(10) 0.0141(4) Uani 1 1 d .
C14 C 1.0889(3) 1.0602(3) 0.49018(11) 0.0162(4) Uani 1 1 d .
H14 H 1.1734 1.1525 0.5306 0.019 Uiso 1 1 calc R
C18 C -0.1101(3) 0.1166(3) 0.11661(13) 0.0253(5) Uani 1 1 d .
H18A H -0.1765 0.2339 0.1059 0.038 Uiso 1 1 calc R
H18B H -0.0915 0.1128 0.1726 0.038 Uiso 1 1 calc R
H18C H -0.2100 0.0016 0.0898 0.038 Uiso 1 1 calc R
C17 C 0.2282(4) -0.0375(3) 0.09749(13) 0.0258(5) Uani 1 1 d .
H17A H 0.3488 -0.0346 0.0644 0.039 Uiso 1 1 calc R
H17B H 0.1263 -0.1590 0.0820 0.039 Uiso 1 1 calc R
H17C H 0.2947 -0.0294 0.1518 0.039 Uiso 1 1 calc R
C16 C 0.1978(3) 0.2589(3) 0.06084(11) 0.0168(4) Uani 1 1 d .
H16 H 0.1160 0.3671 0.0572 0.020 Uiso 1 1 calc R
N1 N 0.1075(3) 0.1188(2) 0.08939(10) 0.0187(4) Uani 1 1 d .
Ni1 Ni 0.5000 0.5000 0.0000 0.01217(12) Uani 1 2 d S
O3 O 0.3832(2) 0.26661(18) 0.03736(8) 0.0171(3) Uani 1 1 d .
O1 O 0.4857(2) 0.64331(17) 0.11106(7) 0.0149(3) Uani 1 1 d .
O2 O 0.7914(2) 0.53336(17) 0.08188(7) 0.0139(3) Uani 1 1 d .

loop_
_atom_site_aniso_label
_atom_site_aniso_U_11
_atom_site_aniso_U_22
_atom_site_aniso_U_33
_atom_site_aniso_U_23
_atom_site_aniso_U_13
_atom_site_aniso_U_12
C1 0.0174(10) 0.0157(9) 0.0149(9) 0.0015(7) 0.0040(8) 0.0024(7)
C5 0.0125(9) 0.0200(9) 0.0162(9) 0.0039(8) 0.0013(7) 0.0009(7)
C4 0.0181(10) 0.0138(9) 0.0167(9) 0.0023(7) 0.0035(8) 0.0027(7)
C3 0.0156(9) 0.0109(8) 0.0125(9) 0.0051(7) 0.0021(7) -0.0013(7)
C2 0.0132(9) 0.0166(9) 0.0166(9) 0.0053(7) 0.0025(7) 0.0022(7)
C15 0.0159(10) 0.0083(8) 0.0154(9) 0.0054(7) 0.0023(7) -0.0002(7)
C13 0.0167(10) 0.0175(9) 0.0253(11) -0.0043(8) 0.0035(8) 0.0011(8)
C12 0.0189(11) 0.0215(11) 0.0434(14) -0.0102(10) 0.0062(10) -0.0037(8)
C11 0.0314(13) 0.0169(10) 0.0571(16) 0.0006(10) 0.0206(12) -0.0070(9)
C10 0.0423(15) 0.0252(12) 0.0424(14) 0.0130(10) 0.0168(12) -0.0028(10)
C9 0.0275(12) 0.0233(11) 0.0257(11) 0.0062(9) 0.0045(9) -0.0018(9)
C8 0.0169(10) 0.0123(9) 0.0211(10) -0.0001(7) 0.0057(8) 0.0018(7)
C7 0.0139(9) 0.0146(9) 0.0166(9) 0.0014(7) 0.0001(7) 0.0010(7)
C6 0.0173(10) 0.0140(9) 0.0111(9) 0.0041(7) 0.0033(7) -0.0022(7)
C14 0.0159(10) 0.0153(9) 0.0151(9) -0.0006(7) -0.0021(7) -0.0006(7)
C18 0.0220(11) 0.0207(10) 0.0366(12) 0.0117(9) 0.0099(9) 0.0031(8)
C17 0.0248(11) 0.0177(10) 0.0386(13) 0.0155(9) 0.0029(9) 0.0061(8)
C16 0.0203(10) 0.0123(9) 0.0176(10) 0.0035(7) 0.0000(8) 0.0014(7)
N1 0.0176(8) 0.0142(8) 0.0268(9) 0.0102(7) 0.0039(7) 0.0033(6)
Ni1 0.01405(19) 0.00900(17) 0.01277(19) 0.00144(12) 0.00012(13) 0.00036(12)
O3 0.0178(7) 0.0113(6) 0.0227(7) 0.0052(5) 0.0026(6) 0.0006(5)
O1 0.0148(7) 0.0131(6) 0.0160(7) 0.0009(5) -0.0003(5) 0.0027(5)
O2 0.0157(7) 0.0113(6) 0.0148(6) 0.0011(5) 0.0011(5) 0.0032(5)

loop_
_atom_type_symbol
_atom_type_description
_atom_type_scat_dispersion_real
_atom_type_scat_dispersion_imag
_atom_type_scat_source
C C 0.0033 0.0016 'International Tables Vol C Tables 4.2.6.8 and 6.1.1.4'
H H 0.0000 0.0000 'International Tables Vol C Tables 4.2.6.8 and 6.1.1.4'
N N 0.0061 0.0033 'International Tables Vol C Tables 4.2.6.8 and 6.1.1.4'
Ni Ni 0.3393 1.1124 'International Tables Vol C Tables 4.2.6.8 and 6.1.1.4'
O O 0.0106 0.0060 'International Tables Vol C Tables 4.2.6.8 and 6.1.1.4'

loop_
_geom_angle_atom_site_label_1
_geom_angle_atom_site_label_2
_geom_angle_atom_site_label_3
_geom_angle
_geom_angle_site_symmetry_1
_geom_angle_site_symmetry_3
C6 C1 C2 120.99(18) . .
C6 C1 H1 119.5 . .
C2 C1 H1 119.5 . .
C6 C5 C4 121.52(18) . .
C6 C5 H5 119.2 . .
C4 C5 H5 119.2 . .
C3 C4 C5 120.63(18) . .
C3 C4 H4 119.7 . .
C5 C4 H4 119.7 . .
C2 C3 C4 117.79(18) . .
C2 C3 C15 119.58(17) . .
C4 C3 C15 122.47(17) . .
C3 C2 C1 121.44(18) . .
C3 C2 H2 119.3 . .
C1 C2 H2 119.3 . .
O1 C15 O2 119.09(17) . .
O1 C15 C3 119.49(17) . .
O2 C15 C3 121.36(17) . .
O1 C15 Ni1 59.26(10) . .
O2 C15 Ni1 59.89(9) . .
C3 C15 Ni1 175.22(12) . .
C12 C13 C8 119.8(2) . .
C12 C13 H13 120.1 . .
C8 C13 H13 120.1 . .
C13 C12 C11 119.7(2) . .
C13 C12 H12 120.2 . .
C11 C12 H12 120.2 . .
C12 C11 C10 121.2(2) . .
C12 C11 H11 119.4 . .
C10 C11 H11 119.4 . .
C9 C10 C11 119.7(2) . .
C9 C10 H10 120.2 . .
C11 C10 H10 120.2 . .
C10 C9 C8 119.9(2) . .
C10 C9 H9 120.0 . .
C8 C9 H9 120.0 . .
C9 C8 C13 119.62(18) . .
C9 C8 C7 119.70(18) . .
C13 C8 C7 120.66(18) . .
C14 C7 C8 121.36(17) . .
C14 C7 C6 123.71(17) . .
C8 C7 C6 114.86(16) . .
C5 C6 C1 117.54(17) . .
C5 C6 C7 121.54(17) . .
C1 C6 C7 120.84(17) . .
C7 C14 C14 125.6(2) . 2_776
C7 C14 H14 117.2 . .
C14 C14 H14 117.2 2_776 .
N1 C18 H18A 109.5 . .
N1 C18 H18B 109.5 . .
H18A C18 H18B 109.5 . .
N1 C18 H18C 109.5 . .
H18A C18 H18C 109.5 . .
H18B C18 H18C 109.5 . .
N1 C17 H17A 109.5 . .
N1 C17 H17B 109.5 . .
H17A C17 H17B 109.5 . .
N1 C17 H17C 109.5 . .
H17A C17 H17C 109.5 . .
H17B C17 H17C 109.5 . .
O3 C16 N1 125.26(18) . .
O3 C16 H16 117.4 . .
N1 C16 H16 117.4 . .
C16 N1 C17 118.02(18) . .
C16 N1 C18 123.32(17) . .
C17 N1 C18 118.61(16) . .
O3 Ni1 O3 179.999(1) . 2_665
O3 Ni1 O1 93.74(6) . 2_665
O3 Ni1 O1 86.26(6) 2_665 2_665
O3 Ni1 O1 86.26(6) . .
O3 Ni1 O1 93.74(6) 2_665 .
O1 Ni1 O1 180.0 2_665 .
O3 Ni1 O2 91.03(6) . .
O3 Ni1 O2 88.97(6) 2_665 .
O1 Ni1 O2 118.07(5) 2_665 .
O1 Ni1 O2 61.93(5) . .
O3 Ni1 O2 88.97(6) . 2_665
O3 Ni1 O2 91.03(6) 2_665 2_665
O1 Ni1 O2 61.93(5) 2_665 2_665
O1 Ni1 O2 118.07(5) . 2_665
O2 Ni1 O2 180.0 . 2_665
O3 Ni1 C15 90.77(6) . 2_665
O3 Ni1 C15 89.23(6) 2_665 2_665
O1 Ni1 C15 30.76(6) 2_665 2_665
O1 Ni1 C15 149.24(6) . 2_665
O2 Ni1 C15 148.81(6) . 2_665
O2 Ni1 C15 31.19(6) 2_665 2_665
O3 Ni1 C15 89.23(6) . .
O3 Ni1 C15 90.77(6) 2_665 .
O1 Ni1 C15 149.24(6) 2_665 .
O1 Ni1 C15 30.76(6) . .
O2 Ni1 C15 31.19(6) . .
O2 Ni1 C15 148.81(6) 2_665 .
C15 Ni1 C15 180.0 2_665 .
C16 O3 Ni1 119.15(12) . .
C15 O1 Ni1 89.98(11) . .
C15 O2 Ni1 88.92(11) . .

loop_
_geom_bond_atom_site_label_1
_geom_bond_atom_site_label_2
_geom_bond_distance
_geom_bond_site_symmetry_2
C1 C6 1.366(3) .
C1 C2 1.383(3) .
C1 H1 0.9500 .
C5 C6 1.362(3) .
C5 C4 1.390(3) .
C5 H5 0.9500 .
C4 C3 1.365(3) .
C4 H4 0.9500 .
C3 C2 1.362(3) .
C3 C15 1.498(3) .
C2 H2 0.9500 .
C15 O1 1.241(2) .
C15 O2 1.256(2) .
C15 Ni1 2.426(2) .
C13 C12 1.343(3) .
C13 C8 1.391(3) .
C13 H13 0.9500 .
C12 C11 1.368(3) .
C12 H12 0.9500 .
C11 C10 1.370(4) .
C11 H11 0.9500 .
C10 C9 1.343(3) .
C10 H10 0.9500 .
C9 C8 1.384(3) .
C9 H9 0.9500 .
C8 C7 1.439(3) .
C7 C14 1.360(3) .
C7 C6 1.487(3) .
C14 C14 1.394(4) 2_776
C14 H14 0.9500 .
C18 N1 1.441(3) .
C18 H18A 0.9800 .
C18 H18B 0.9800 .
C18 H18C 0.9800 .
C17 N1 1.387(2) .
C17 H17A 0.9800 .
C17 H17B 0.9800 .
C17 H17C 0.9800 .
C16 O3 1.230(2) .
C16 N1 1.261(2) .
C16 H16 0.9500 .
Ni1 O3 1.9353(13) .
Ni1 O3 1.9353(13) 2_665
Ni1 O1 2.0847(14) 2_665
Ni1 O1 2.0848(14) .
Ni1 O2 2.0986(14) .
Ni1 O2 2.0986(14) 2_665
Ni1 C15 2.426(2) 2_665
